data_2004230
loop_
_publ_author_name
'Stomberg, R.'
'Li, S.'
'Lundquist, K.'

_publ_section_title
;
 (<i>Z</i>)-2,3-Bis(3,4-dimethoxyphenyl)propenoic Acid
;
_journal_issue 12
_journal_name_full 'Acta Crystallographica Section C'
_journal_page_first 2698
_journal_page_last 2700
_journal_paper_doi 10.1107/S0108270195009140
_journal_volume 51
_journal_year 1995
_chemical_formula_sum 'C19 H20 O6'
_chemical_formula_weight 344.36
_space_group_IT_number 29
_symmetry_cell_setting orthorhombic
_symmetry_space_group_name_Hall 'P 2c -2ac'
_symmetry_space_group_name_H-M 'P c a 21'
_atom_type_scat_source IntTabIV
_cell_angle_alpha 90
_cell_angle_beta 90
_cell_angle_gamma 90
_cell_formula_units_Z 4
_cell_length_a 8.884(3)
_cell_length_b 26.179(2)
_cell_length_c 7.286(2)
_cell_measurement_reflns_used 25
_cell_measurement_temperature 295
_cell_measurement_theta_max 19.9
_cell_measurement_theta_min 11.3
_cell_volume 1694.5(7)
_computing_cell_refinement TEXSAN
_computing_data_collection 'TEXSAN (Molecular Structure Corporation, 1985)'
_computing_data_reduction TEXSAN
_computing_molecular_graphics TEXSAN
_computing_publication_material TEXSAN
_computing_structure_refinement TEXSAN
_computing_structure_solution 'SHELXS86 (Sheldrick, 1985)'
_diffrn_measurement_device 'Rigaku AFC-6R'
_diffrn_measurement_method \w
_diffrn_radiation_type MoK\a
_diffrn_radiation_wavelength 0.71073
_diffrn_reflns_av_R_equivalents 0.037
_diffrn_reflns_limit_h_max 10
_diffrn_reflns_limit_h_min 0
_diffrn_reflns_limit_k_max 31
_diffrn_reflns_limit_k_min -26
_diffrn_reflns_limit_l_max 8
_diffrn_reflns_limit_l_min -7
_diffrn_reflns_number 2945
_diffrn_reflns_theta_max 25.0
_diffrn_standards_decay_% -0.5
_diffrn_standards_interval_count 150
_diffrn_standards_number 3
_exptl_absorpt_coefficient_mu 0.094
_exptl_absorpt_correction_type none
_exptl_crystal_colour colourless
_exptl_crystal_density_diffrn 1.350
_exptl_crystal_description rod
_exptl_crystal_size_max 0.40
_exptl_crystal_size_mid 0.12
_exptl_crystal_size_min 0.09
_refine_diff_density_max 0.14
_refine_diff_density_min -0.15
_refine_ls_extinction_method none
_refine_ls_goodness_of_fit_obs 1.16
_refine_ls_hydrogen_treatment 'noref, except for H(O6)'
_refine_ls_number_parameters 229
_refine_ls_number_reflns 887
_refine_ls_R_factor_obs 0.034
_refine_ls_shift/esd_max 0.02
_refine_ls_structure_factor_coef F
_refine_ls_weighting_details 'w = 1/[\s^2^(F~o~) + 0.05(F~o~)^2^]'
_refine_ls_weighting_scheme calc
_refine_ls_wR_factor_obs 0.041
_reflns_number_observed 1701
_reflns_number_total 1777
_reflns_observed_criterion I>3\s(I)
_cod_data_source_file cr1190.cif
_cod_data_source_block cr1190a
_cod_depositor_comments
;
The following automatic conversions were performed:

'_refine_ls_weighting_scheme' value 'w = 1/[\s^2^(F~o~) +
0.05(F~o~)^2^]' was changed to 'calc'. New tag
'_refine_ls_weighting_details' was created. The value of the new tag
was set to 'w = 1/[\s^2^(F~o~) + 0.05(F~o~)^2^]'.

Automatic conversion script
Id: cif_fix_values 3143 2015-03-26 13:38:13Z robertas 
;
_cod_original_cell_volume 1694.6(8)
_cod_database_code 2004230

loop_
_symmetry_equiv_pos_as_xyz
x,y,z
-x,-y,1/2+z
1/2+x,-y,z
1/2-x,y,1/2+z

loop_
_atom_site_label
_atom_site_fract_x
_atom_site_fract_y
_atom_site_fract_z
_atom_site_B_iso_or_equiv
C(1) 0.3675(6) 0.3176(2) 0.2183 2.9(2)
C(2) 0.2178(5) 0.3337(2) 0.230(1) 3.0(2)
C(3) 0.1821(5) 0.3823(2) 0.289(1) 3.0(2)
C(4) 0.2949(6) 0.4169(2) 0.335(1) 3.2(3)
C(5) 0.4446(6) 0.4016(2) 0.319(1) 3.4(3)
C(6) 0.4784(5) 0.3524(2) 0.262(1) 3.5(3)
C(7) 0.3989(6) 0.2654(2) 0.154(1) 3.3(3)
C(8) 0.5126(6) 0.2346(2) 0.200(1) 2.8(2)
C(9) -0.0803(6) 0.3662(2) 0.280(1) 5.2(3)
C(10) 0.3603(7) 0.4991(2) 0.452(1) 5.2(3)
C(11) 0.5390(6) 0.1835(2) 0.117(1) 3.0(2)
C(12) 0.4870(6) 0.1710(2) -0.056(1) 2.8(2)
C(13) 0.5004(6) 0.1225(2) -0.127(1) 3.0(3)
C(14) 0.5741(6) 0.0845(2) -0.024(1) 3.3(3)
C(15) 0.6319(7) 0.0969(2) 0.146(1) 3.9(3)
C(16) 0.6141(6) 0.1459(2) 0.215(1) 3.9(3)
C(17) 0.3515(7) 0.1386(2) -0.392(1) 4.6(3)
C(18) 0.6597(8) -0.0016(2) -0.007(1) 5.9(4)
C(19) 0.6268(7) 0.2497(2) 0.342(1) 2.7(2)
O(1) 0.0380(4) 0.4013(1) 0.302(1) 4.2(2)
O(2) 0.2475(5) 0.4638(1) 0.392(1) 4.1(2)
O(3) 0.4521(4) 0.1068(1) -0.295(1) 4.5(2)
O(4) 0.5840(4) 0.0378(1) -0.107(1) 4.2(2)
O(5) 0.7566(5) 0.2596(1) 0.308(1) 3.5(2)
O(6) 0.5722(4) 0.2487(1) 0.511(1) 3.5(2)
H(021) 0.1394 0.3107 0.1978 3.6
H(051) 0.5233 0.4248 0.3473 4.0
H(061) 0.5808 0.3423 0.2538 4.1
H(071) 0.3290 0.2519 0.0676 4.0
H(091) -0.1732 0.3824 0.3082 6.3
H(092) -0.0822 0.3547 0.1561 6.3
H(093) -0.0655 0.3379 0.3593 6.3
H(101) 0.4199 0.4837 0.5446 6.3
H(102) 0.4227 0.5082 0.3507 6.3
H(103) 0.3132 0.5289 0.4989 6.3
H(121) 0.4403 0.1967 -0.1285 3.3
H(151) 0.6839 0.0719 0.2163 4.7
H(161) 0.6542 0.1539 0.3321 4.7
H(171 0.4038 0.1678 -0.4363 5.6
H(172) 0.3105 0.1203 -0.4932 5.6
H(173) 0.2725 0.1491 -0.3130 5.6
H(181) 0.6023 -0.0103 0.0987 7.0
H(182) 0.6708 -0.0309 -0.0827 7.0
H(183) 0.7562 0.0102 0.0301 7.0
H(251) 0.664(9) 0.256(3) 0.60(1) 10.5(5)

loop_
_geom_angle_atom_site_label_1
_geom_angle_atom_site_label_2
_geom_angle_atom_site_label_3
_geom_angle
_geom_angle_publ_flag
C(1) C(7) C(8) 128.6(5) yes
C(2) C(3) O(1) 124.7(4) yes
C(5) C(4) O(2) 125.3(5) yes
C(12) C(13) O(3) 126.1(5) yes
C(15) C(14) O(4) 125.8(5) yes
C(8) C(19) O(5) 123.8(5) yes
C(8) C(19) O(6) 113.0(5) yes
O(5) C(19) O(6) 123.2(5) yes
C(3) O(1) C(9) 116.8(4) yes
C(4) O(2) C(10) 117.4(5) yes
C(13) O(3) C(17) 118.3(4) yes
C(14) O(4) C(18) 116.5(5) yes
C(2) C(1) C(6) 117.8(4) no
C(2) C(1) C(7) 118.6(4) no
C(6) C(1) C(7) 123.5(5) no
C(1) C(2) C(3) 121.0(4) no
C(2) C(3) C(4) 120.6(4) no
C(4) C(3) O(1) 114.7(4) no
C(3) C(4) C(5) 118.8(4) no
C(12) C(11) C(16) 117.6(5) no
C(11) C(12) C(13) 122.2(5) no
C(12) C(13) C(14) 119.3(5) no
C(14) C(13) O(3) 114.6(4) no
C(13) C(14) C(15) 119.2(5) no
C(13) C(14) O(4) 115.0(5) no
C(3) C(4) O(2) 115.4(5) no
C(4) C(5) C(6) 119.9(5) no
C(1) C(6) C(5) 121.9(4) no
C(7) C(8) C(11) 124.1(5) no
C(7) C(8) C(19) 121.6(5) no
C(11) C(8) C(19) 114.3(4) no
C(8) C(11) C(12) 122.2(5) no
C(8) C(11) C(16) 120.2(5) no
C(14) C(15) C(16) 119.9(5) no
C(11) C(16) C(15) 121.7(6) no

loop_
_geom_bond_atom_site_label_1
_geom_bond_atom_site_label_2
_geom_bond_distance
_geom_bond_publ_flag
C(1) C(2) 1.398(7) yes
C(1) C(6) 1.379(7) yes
C(1) C(7) 1.471(7) yes
C(2) C(3) 1.380(7) yes
C(3) C(4) 1.390(6) yes
C(3) O(1) 1.377(6) yes
C(4) C(5) 1.394(7) yes
C(4) O(2) 1.362(6) yes
C(5) C(6) 1.385(7) yes
C(7) C(8) 1.337(7) yes
C(8) C(11) 1.486(7) yes
C(8) C(19) 1.505(8) yes
C(9) O(1) 1.405(7) yes
C(10) O(2) 1.432(7) yes
C(11) C(12) 1.380(8) yes
C(11) C(16) 1.389(7) yes
C(12) C(13) 1.376(6) yes
C(13) C(14) 1.409(7) yes
C(13) O(3) 1.360(7) yes
C(14) C(15) 1.380(8) yes
C(14) O(4) 1.368(6) yes
C(15) C(16) 1.384(7) yes
C(17) O(3) 1.412(7) yes
C(18) O(4) 1.434(7) yes
C(19) O(5) 1.209(6) yes
C(19) O(6) 1.321(6) yes

loop_
_geom_torsion_atom_site_label_1
_geom_torsion_atom_site_label_2
_geom_torsion_atom_site_label_3
_geom_torsion_atom_site_label_4
_geom_torsion
_geom_torsion_publ_flag
C(1) C(7) C(8) C(11) -175.9(5) yes
C(1) C(7) C(8) C(19) 3.6(9) yes
C(7) C(8) C(19) O(5) -110.5(6) yes
